data_4322696
loop_
_publ_author_name
'Todd E. Clement'
'Daniel J. Nurco'
'Kevin M. Smith'

_publ_section_title
;
 Synthesis and Characterization of a Series of Monometallo-, Bimetallo-,
 and Heterobimetallo-1,2-Ethene-Linked Cofacial Bisporphyrins
;
_journal_name_full 'Inorganic Chemistry'
_journal_page_first 1150
_journal_page_last 1160
_journal_paper_doi 10.1021/ic970774p
_journal_volume 37
_journal_year 1998
_chemical_compound_source synthetic
_chemical_formula_moiety 'C74 H88 N8 Ni Zn'
_chemical_formula_sum 'C74 H88 N8 Ni Zn'
_chemical_formula_weight 1213.65
_chemical_name_systematic
; 
cis-1-[Nickel (II) 5-(2,3,7,8,12,13,17,18-octaethylporphyrinyl)]-2-[Zinc (II) 
5-(2,3,7,8,12,13,17,18-octaethylporphyrinyl)]ethene
;
_space_group_IT_number 14
_symmetry_cell_setting monoclinic
_symmetry_space_group_name_Hall '-P 2ybc'
_symmetry_space_group_name_H-M 'P 1 21/c 1'
_atom_sites_solution_hydrogens geom
_atom_sites_solution_primary direct
_atom_sites_solution_secondary difmap
_audit_creation_method SHELXL
_cell_angle_alpha 90.00
_cell_angle_beta 108.674(10)
_cell_angle_gamma 90.00
_cell_formula_units_Z 4
_cell_length_a 21.187(3)
_cell_length_b 13.9091(11)
_cell_length_c 22.682(3)
_cell_measurement_reflns_used 47
_cell_measurement_temperature 130(2)
_cell_measurement_theta_max 49.73
_cell_measurement_theta_min 10.12
_cell_volume 6332.3(14)
_computing_cell_refinement 'Siemens P3'
_computing_data_collection 'Siemens P3'
_computing_data_reduction 'Siemens XDISK'
_computing_molecular_graphics 'Siemens XP'
_computing_publication_material 'Siemens XCIF'
_computing_structure_refinement 'Siemens SHELXTL V. 5.03'
_computing_structure_solution 'Siemens SHELXTL V. 5.03'
_diffrn_ambient_temperature 130(2)
_diffrn_measurement_device 'Siemens P4'
_diffrn_measurement_method '\q - 2\q scans'
_diffrn_radiation_monochromator 'nickel filter'
_diffrn_radiation_source 'rotating anode'
_diffrn_radiation_type CuK\a
_diffrn_radiation_wavelength 1.54178
_diffrn_reflns_av_R_equivalents 0.033
_diffrn_reflns_av_sigmaI/netI 0.0171
_diffrn_reflns_limit_h_max 22
_diffrn_reflns_limit_h_min 0
_diffrn_reflns_limit_k_max 14
_diffrn_reflns_limit_k_min 0
_diffrn_reflns_limit_l_max 23
_diffrn_reflns_limit_l_min -23
_diffrn_reflns_number 8942
_diffrn_reflns_theta_max 56.19
_diffrn_reflns_theta_min 2.20
_diffrn_standards_decay_% 1.85
_diffrn_standards_interval_count 198
_diffrn_standards_number 2
_exptl_absorpt_coefficient_mu 1.209
_exptl_absorpt_correction_T_max 0.74
_exptl_absorpt_correction_T_min 0.69
_exptl_absorpt_correction_type XABS2
_exptl_crystal_colour purple
_exptl_crystal_density_diffrn 1.267
_exptl_crystal_density_meas ?
_exptl_crystal_description prismatic
_exptl_crystal_F_000 2584
_exptl_crystal_size_max 0.64
_exptl_crystal_size_mid 0.36
_exptl_crystal_size_min 0.30
_refine_diff_density_max 0.832
_refine_diff_density_min -0.707
_refine_ls_extinction_method none
_refine_ls_goodness_of_fit_all 1.115
_refine_ls_goodness_of_fit_obs 1.112
_refine_ls_hydrogen_treatment riding
_refine_ls_matrix_type full
_refine_ls_number_parameters 773
_refine_ls_number_reflns 8268
_refine_ls_number_restraints 0
_refine_ls_restrained_S_all 1.115
_refine_ls_restrained_S_obs 1.112
_refine_ls_R_factor_all 0.0566
_refine_ls_R_factor_obs 0.0512
_refine_ls_shift/esd_max 0.040
_refine_ls_shift/esd_mean 0.002
_refine_ls_structure_factor_coef Fsqd
_refine_ls_weighting_details 'w=1/[\s^2^(Fo^2^)+(0.0949P)^2^+17.5189P] where P=(Fo^2^+2Fc^2^)/3'
_refine_ls_weighting_scheme calc
_refine_ls_wR_factor_all 0.1745
_refine_ls_wR_factor_obs 0.1656
_reflns_number_observed 7546
_reflns_number_total 8269
_reflns_observed_criterion >2sigma(I)
_cod_data_source_file ic970774p_2.cif
_cod_data_source_block 29xc
_cod_depositor_comments
;
The following automatic conversions were performed:

'_exptl_crystal_density_meas' value 'not measured' was changed to '?'
- the value is perceived as not measured.

Automatic conversion script
Id: cif_fix_values 3008 2015-01-20 13:52:24Z robertas 

The following automatic conversions were performed:

'_refine_ls_weighting_scheme' value 'calc
w=1/[\s^2^(Fo^2^)+(0.0949P)^2^+17.5189P] where P=(Fo^2^+2Fc^2^)/3'
was changed to 'calc'. New tag '_refine_ls_weighting_details' was
created. The value of the new tag was set to
'w=1/[\s^2^(Fo^2^)+(0.0949P)^2^+17.5189P] where P=(Fo^2^+2Fc^2^)/3'.

Automatic conversion script
Id: cif_fix_values 3143 2015-03-26 13:38:13Z robertas 
;
_cod_original_cell_volume 6332.1(13)
_cod_database_code 4322696

loop_
_symmetry_equiv_pos_as_xyz
'x, y, z'
'-x, y+1/2, -z+1/2'
'-x, -y, -z'
'x, -y-1/2, z-1/2'

loop_
_atom_site_aniso_label
_atom_site_aniso_U_11
_atom_site_aniso_U_22
_atom_site_aniso_U_33
_atom_site_aniso_U_23
_atom_site_aniso_U_13
_atom_site_aniso_U_12
Zn1 0.0190(3) 0.0162(3) 0.0189(3) -0.0012(2) 0.0051(2) -0.0025(2)
Ni1 0.0168(4) 0.0153(4) 0.0169(4) -0.0011(3) 0.0045(3) 0.0011(3)
N1 0.020(2) 0.018(2) 0.015(2) -0.0087(14) 0.0054(15) -0.0025(15)
C1 0.020(2) 0.018(2) 0.012(2) 0.004(2) 0.005(2) 0.006(2)
N2 0.024(2) 0.019(2) 0.016(2) -0.0029(14) 0.006(2) -0.002(2)
C2 0.018(2) 0.020(2) 0.018(2) -0.006(2) 0.008(2) -0.001(2)
C2B 0.035(3) 0.037(3) 0.023(2) -0.006(2) 0.002(2) -0.005(2)
C2A 0.021(2) 0.029(2) 0.024(2) -0.002(2) 0.005(2) -0.002(2)
N3 0.025(2) 0.012(2) 0.024(2) 0.0009(14) 0.010(2) -0.0034(15)
C3 0.020(2) 0.022(2) 0.016(2) -0.007(2) 0.008(2) -0.004(2)
C3A 0.021(2) 0.028(2) 0.023(2) -0.002(2) 0.008(2) -0.006(2)
C3B 0.056(3) 0.025(3) 0.064(4) -0.009(2) 0.037(3) -0.014(2)
N4 0.022(2) 0.019(2) 0.020(2) -0.0095(15) 0.009(2) -0.0029(15)
C4 0.020(2) 0.005(2) 0.028(2) -0.008(2) 0.011(2) -0.008(2)
N5 0.021(2) 0.020(2) 0.019(2) -0.0063(15) 0.0058(15) -0.006(2)
C5 0.029(2) 0.003(2) 0.022(2) -0.002(2) 0.011(2) 0.000(2)
C6 0.024(2) 0.011(2) 0.022(2) -0.008(2) 0.011(2) -0.005(2)
N6 0.019(2) 0.022(2) 0.016(2) -0.0021(15) 0.0053(14) 0.0026(15)
N7 0.022(2) 0.022(2) 0.017(2) -0.0016(15) 0.0110(15) 0.002(2)
C7 0.025(2) 0.016(2) 0.020(2) 0.003(2) 0.010(2) 0.003(2)
C7A 0.023(2) 0.023(2) 0.025(2) 0.009(2) 0.005(2) 0.003(2)
C7B 0.033(3) 0.019(2) 0.064(3) -0.005(2) 0.022(3) 0.000(2)
N8 0.018(2) 0.015(2) 0.023(2) 0.0025(14) 0.007(2) 0.0026(14)
C8 0.026(2) 0.011(2) 0.020(2) 0.001(2) 0.010(2) 0.005(2)
C8A 0.024(2) 0.024(2) 0.022(2) -0.001(2) 0.006(2) 0.002(2)
C8B 0.042(3) 0.042(3) 0.025(3) -0.002(2) 0.001(2) 0.012(2)
C9 0.020(2) 0.021(2) 0.013(2) -0.006(2) 0.005(2) 0.002(2)
C10 0.020(2) 0.023(2) 0.016(2) -0.003(2) 0.005(2) 0.000(2)
C11 0.019(2) 0.027(2) 0.016(2) -0.001(2) 0.007(2) 0.002(2)
C12 0.021(2) 0.023(2) 0.016(2) -0.002(2) 0.008(2) 0.000(2)
C12A 0.021(2) 0.023(2) 0.022(2) -0.001(2) 0.006(2) -0.001(2)
C12B 0.032(3) 0.030(3) 0.025(2) -0.003(2) 0.006(2) -0.006(2)
C13 0.021(2) 0.032(3) 0.016(2) -0.010(2) 0.010(2) -0.011(2)
C13A 0.027(2) 0.036(3) 0.023(2) 0.005(2) 0.008(2) -0.008(2)
C13B 0.053(3) 0.026(3) 0.030(3) -0.003(2) 0.013(2) -0.014(2)
C14 0.023(2) 0.013(2) 0.022(2) -0.005(2) 0.008(2) -0.007(2)
C15 0.027(2) 0.019(2) 0.024(2) -0.004(2) 0.012(2) -0.006(2)
C16 0.026(2) 0.012(2) 0.025(2) -0.004(2) 0.013(2) 0.002(2)
C17 0.028(2) 0.022(2) 0.020(2) -0.002(2) 0.013(2) 0.002(2)
C17A 0.035(3) 0.024(2) 0.025(2) 0.004(2) 0.014(2) 0.001(2)
C17B 0.060(3) 0.019(2) 0.043(3) -0.001(2) 0.030(3) -0.001(2)
C18A 0.031(2) 0.028(3) 0.023(2) 0.002(2) 0.008(2) 0.002(2)
C18 0.028(2) 0.019(2) 0.019(2) 0.005(2) 0.012(2) 0.007(2)
C18B 0.038(3) 0.048(3) 0.023(2) 0.000(2) 0.006(2) 0.004(2)
C19 0.018(2) 0.028(2) 0.015(2) -0.005(2) 0.005(2) 0.005(2)
C20 0.019(2) 0.030(3) 0.018(2) -0.005(2) 0.004(2) 0.004(2)
C21 0.017(2) 0.015(2) 0.022(2) -0.009(2) 0.010(2) -0.004(2)
C22 0.025(2) 0.021(2) 0.013(2) -0.001(2) 0.011(2) 0.000(2)
C22A 0.023(2) 0.032(3) 0.024(2) 0.000(2) 0.012(2) -0.001(2)
C22B 0.032(3) 0.048(3) 0.046(3) -0.017(3) 0.012(2) -0.015(2)
C23 0.024(2) 0.016(2) 0.024(2) -0.002(2) 0.013(2) 0.001(2)
C23A 0.027(2) 0.020(2) 0.030(2) -0.002(2) 0.009(2) -0.006(2)
C23B 0.041(3) 0.025(3) 0.036(3) 0.006(2) 0.018(2) -0.003(2)
C24 0.022(2) 0.023(2) 0.016(2) -0.005(2) 0.009(2) 0.000(2)
C25 0.022(2) 0.020(2) 0.019(2) 0.004(2) 0.009(2) 0.004(2)
C26 0.018(2) 0.033(3) 0.015(2) -0.005(2) 0.007(2) 0.000(2)
C27 0.022(2) 0.024(2) 0.019(2) -0.003(2) 0.007(2) 0.002(2)
C27A 0.027(2) 0.027(2) 0.018(2) 0.001(2) 0.006(2) 0.008(2)
C27B 0.040(3) 0.037(3) 0.033(3) 0.010(2) 0.015(2) 0.012(2)
C28A 0.026(2) 0.029(3) 0.022(2) -0.006(2) 0.002(2) 0.006(2)
C28 0.021(2) 0.024(2) 0.017(2) -0.003(2) 0.004(2) 0.004(2)
C28B 0.024(3) 0.054(3) 0.041(3) -0.027(3) 0.005(2) -0.002(2)
C29 0.021(2) 0.021(2) 0.023(2) -0.002(2) 0.009(2) -0.001(2)
C30 0.022(2) 0.029(3) 0.021(2) -0.006(2) 0.008(2) -0.002(2)
C31 0.020(2) 0.020(2) 0.017(2) -0.002(2) 0.008(2) 0.000(2)
C32 0.024(2) 0.025(2) 0.030(3) -0.002(2) 0.012(2) -0.004(2)
C32A 0.033(3) 0.024(2) 0.030(3) -0.001(2) 0.008(2) -0.011(2)
C32B 0.060(4) 0.043(3) 0.043(3) -0.017(3) 0.016(3) -0.025(3)
C33A 0.036(3) 0.018(2) 0.032(3) 0.006(2) 0.014(2) -0.004(2)
C33B 0.046(3) 0.020(2) 0.043(3) 0.004(2) 0.021(2) 0.001(2)
C33 0.027(2) 0.018(2) 0.030(2) -0.002(2) 0.016(2) -0.004(2)
C34 0.022(2) 0.023(2) 0.017(2) -0.001(2) 0.007(2) 0.003(2)
C35 0.029(2) 0.019(2) 0.021(2) 0.005(2) 0.012(2) 0.006(2)
C36 0.024(2) 0.026(2) 0.018(2) -0.005(2) 0.007(2) 0.002(2)
C37 0.023(2) 0.029(3) 0.024(2) -0.001(2) 0.007(2) 0.007(2)
C37A 0.030(3) 0.031(3) 0.025(2) 0.006(2) 0.005(2) 0.007(2)
C37B 0.051(3) 0.064(4) 0.025(3) 0.011(3) 0.013(2) 0.016(3)
C38 0.022(2) 0.025(2) 0.025(2) -0.001(2) 0.007(2) 0.010(2)
C38A 0.022(3) 0.049(3) 0.045(3) 0.017(3) -0.002(2) -0.004(2)
C38B 0.071(4) 0.064(4) 0.050(4) -0.010(3) -0.012(3) -0.033(4)
C39 0.021(2) 0.026(2) 0.020(2) -0.004(2) 0.010(2) 0.005(2)
C40 0.015(2) 0.023(2) 0.031(2) -0.006(2) 0.008(2) 0.000(2)
C41 0.024(2) 0.017(2) 0.023(2) -0.001(2) 0.008(2) -0.001(2)
C42 0.025(2) 0.020(2) 0.025(2) 0.000(2) 0.009(2) -0.002(2)

loop_
_atom_site_label
_atom_site_type_symbol
_atom_site_fract_x
_atom_site_fract_y
_atom_site_fract_z
_atom_site_U_iso_or_equiv
_atom_site_thermal_displace_type
_atom_site_occupancy
_atom_site_calc_flag
_atom_site_refinement_flags
_atom_site_disorder_group
Zn1 Zn 0.38698(3) -0.00159(4) 0.00969(2) 0.0183(2) Uani 1 d . .
Ni1 Ni 0.12997(3) 0.02433(5) -0.00561(3) 0.0166(2) Uani 1 d . .
N1 N 0.2982(2) -0.0677(2) -0.03168(15) 0.0179(8) Uani 1 d . .
C1 C 0.2475(2) -0.0315(3) -0.0798(2) 0.0164(9) Uani 1 d . .
N2 N 0.4751(2) 0.0667(2) 0.05224(15) 0.0199(8) Uani 1 d . .
C2 C 0.1957(2) -0.1022(3) -0.1030(2) 0.0182(9) Uani 1 d . .
C2B C 0.1485(2) -0.0943(4) -0.2203(2) 0.0331(11) Uani 1 d . .
H2B1 H 0.1069(4) -0.0854(23) -0.2547(2) 0.050 Uiso 1 calc R .
H2B2 H 0.1671(15) -0.1578(9) -0.2236(7) 0.050 Uiso 1 calc R .
H2B3 H 0.1805(12) -0.0445(15) -0.2224(7) 0.050 Uiso 1 calc R .
C2A C 0.1346(2) -0.0865(3) -0.1582(2) 0.0253(10) Uani 1 d . .
H2A1 H 0.1162(2) -0.0220(3) -0.1550(2) 0.030 Uiso 1 calc R .
H2A2 H 0.1005(2) -0.1347(3) -0.1574(2) 0.030 Uiso 1 calc R .
N3 N 0.3543(2) 0.1205(2) -0.0418(2) 0.0196(8) Uani 1 d . .
C3 C 0.2158(2) -0.1824(3) -0.0674(2) 0.0187(9) Uani 1 d . .
C3A C 0.1822(2) -0.2794(3) -0.0832(2) 0.0240(10) Uani 1 d . .
H3A1 H 0.1795(2) -0.3099(3) -0.0447(2) 0.029 Uiso 1 calc R .
H3A2 H 0.1361(2) -0.2700(3) -0.1115(2) 0.029 Uiso 1 calc R .
C3B C 0.2185(3) -0.3453(4) -0.1137(3) 0.0439(13) Uani 1 d . .
H3B1 H 0.1925(9) -0.4042(12) -0.1270(16) 0.066 Uiso 1 calc R .
H3B2 H 0.2621(8) -0.3615(21) -0.0839(6) 0.066 Uiso 1 calc R .
H3B3 H 0.2247(16) -0.3132(11) -0.1499(10) 0.066 Uiso 1 calc R .
N4 N 0.4193(2) -0.1227(2) 0.0628(2) 0.0196(8) Uani 1 d . .
C4 C 0.2795(2) -0.1580(3) -0.0207(2) 0.0169(9) Uani 1 d . .
N5 N 0.1676(2) 0.1512(2) -0.00733(15) 0.0199(8) Uani 1 d . .
C5 C 0.3161(2) -0.2187(3) 0.0300(2) 0.0170(9) Uani 1 d . .
C6 C 0.3824(2) -0.2033(3) 0.0668(2) 0.0182(9) Uani 1 d . .
N6 N 0.0546(2) 0.0591(2) -0.07636(15) 0.0188(8) Uani 1 d . .
N7 N 0.0915(2) -0.0999(2) -0.00137(15) 0.0190(8) Uani 1 d . .
C7 C 0.4245(2) -0.2660(3) 0.1168(2) 0.0196(9) Uani 1 d . .
C7A C 0.4110(2) -0.3632(3) 0.1384(2) 0.0244(10) Uani 1 d . .
H7A1 H 0.3650(2) -0.3650(3) 0.1402(2) 0.029 Uiso 1 calc R .
H7A2 H 0.4418(2) -0.3746(3) 0.1810(2) 0.029 Uiso 1 calc R .
C7B C 0.4198(2) -0.4435(3) 0.0952(3) 0.0371(12) Uani 1 d . .
H7B1 H 0.4118(17) -0.5060(4) 0.1115(9) 0.056 Uiso 1 calc R .
H7B2 H 0.4653(6) -0.4417(16) 0.0931(13) 0.056 Uiso 1 calc R .
H7B3 H 0.3879(12) -0.4341(14) 0.0535(5) 0.056 Uiso 1 calc R .
N8 N 0.2042(2) -0.0102(2) 0.0649(2) 0.0184(8) Uani 1 d . .
C8 C 0.4849(2) -0.2202(3) 0.1399(2) 0.0186(9) Uani 1 d . .
C8A C 0.5443(2) -0.2509(3) 0.1933(2) 0.0239(10) Uani 1 d . .
H8A1 H 0.5855(2) -0.2303(3) 0.1853(2) 0.029 Uiso 1 calc R .
H8A2 H 0.5449(2) -0.3219(3) 0.1963(2) 0.029 Uiso 1 calc R .
C8B C 0.5432(3) -0.2084(4) 0.2550(2) 0.0384(12) Uani 1 d . .
H8B1 H 0.5837(9) -0.2276(21) 0.2882(3) 0.058 Uiso 1 calc R .
H8B2 H 0.5040(10) -0.2322(20) 0.2645(8) 0.058 Uiso 1 calc R .
H8B3 H 0.5412(17) -0.1381(4) 0.2519(6) 0.058 Uiso 1 calc R .
C9 C 0.4805(2) -0.1321(3) 0.1065(2) 0.0182(9) Uani 1 d . .
C10 C 0.5314(2) -0.0646(3) 0.1198(2) 0.0197(9) Uani 1 d . .
H10 H 0.5729(2) -0.0841(3) 0.1485(2) 0.024 Uiso 1 calc R .
C11 C 0.5291(2) 0.0280(3) 0.0964(2) 0.0203(9) Uani 1 d . .
C12 C 0.5829(2) 0.0972(3) 0.1161(2) 0.0199(9) Uani 1 d . .
C12A C 0.6481(2) 0.0794(3) 0.1653(2) 0.0221(9) Uani 1 d . .
H12A H 0.6808(2) 0.1279(3) 0.1615(2) 0.027 Uiso 1 calc R .
H12B H 0.6649(2) 0.0152(3) 0.1587(2) 0.027 Uiso 1 calc R .
C12B C 0.6427(2) 0.0841(3) 0.2307(2) 0.0295(10) Uani 1 d . .
H12C H 0.6871(3) 0.0769(22) 0.2615(2) 0.044 Uiso 1 calc R .
H12D H 0.6137(13) 0.0322(14) 0.2361(5) 0.044 Uiso 1 calc R .
H12E H 0.6238(14) 0.1462(9) 0.2367(5) 0.044 Uiso 1 calc R .
C13 C 0.5599(2) 0.1789(3) 0.0828(2) 0.0223(10) Uani 1 d . .
C13A C 0.5938(2) 0.2750(3) 0.0892(2) 0.0286(11) Uani 1 d . .
H13A H 0.5840(2) 0.3047(3) 0.0476(2) 0.034 Uiso 1 calc R .
H13B H 0.6426(2) 0.2659(3) 0.1067(2) 0.034 Uiso 1 calc R .
C13B C 0.5707(3) 0.3427(3) 0.1316(2) 0.0364(12) Uani 1 d . .
H13C H 0.5963(12) 0.4027(10) 0.1375(13) 0.055 Uiso 1 calc R .
H13D H 0.5778(15) 0.3118(10) 0.1721(6) 0.055 Uiso 1 calc R .
H13E H 0.5232(5) 0.3569(19) 0.1124(8) 0.055 Uiso 1 calc R .
C14 C 0.4926(2) 0.1584(3) 0.0427(2) 0.0191(9) Uani 1 d . .
C15 C 0.4529(2) 0.2219(3) -0.0002(2) 0.0222(10) Uani 1 d . .
H15 H 0.4705(2) 0.2843(3) -0.0019(2) 0.027 Uiso 1 calc R .
C16 C 0.3894(2) 0.2032(3) -0.0411(2) 0.0199(9) Uani 1 d . .
C17 C 0.3514(2) 0.2680(3) -0.0903(2) 0.0222(10) Uani 1 d . .
C17A C 0.3747(2) 0.3657(3) -0.1022(2) 0.0269(10) Uani 1 d . .
H17A H 0.3482(2) 0.3868(3) -0.1446(2) 0.032 Uiso 1 calc R .
H17B H 0.4219(2) 0.3614(3) -0.1006(2) 0.032 Uiso 1 calc R .
C17B C 0.3686(3) 0.4404(3) -0.0555(2) 0.0375(12) Uani 1 d . .
H17C H 0.3214(3) 0.4532(18) -0.0619(11) 0.056 Uiso 1 calc R .
H17D H 0.3906(15) 0.4999(9) -0.0613(11) 0.056 Uiso 1 calc R .
H17E H 0.3898(15) 0.4162(11) -0.0132(2) 0.056 Uiso 1 calc R .
C18A C 0.2387(2) 0.2537(3) -0.1771(2) 0.0277(10) Uani 1 d . .
H18A H 0.2402(2) 0.3246(3) -0.1801(2) 0.033 Uiso 1 calc R .
H18B H 0.1952(2) 0.2359(3) -0.1728(2) 0.033 Uiso 1 calc R .
C18 C 0.2931(2) 0.2214(3) -0.1204(2) 0.0206(9) Uani 1 d . .
C18B C 0.2444(2) 0.2092(4) -0.2372(2) 0.0369(12) Uani 1 d . .
H18C H 0.2073(10) 0.2317(19) -0.2728(3) 0.055 Uiso 1 calc R .
H18D H 0.2428(17) 0.1390(4) -0.2346(7) 0.055 Uiso 1 calc R .
H18E H 0.2867(8) 0.2287(20) -0.2426(8) 0.055 Uiso 1 calc R .
C19 C 0.2951(2) 0.1302(3) -0.0893(2) 0.0204(9) Uani 1 d . .
C20 C 0.2458(2) 0.0602(3) -0.1049(2) 0.0226(10) Uani 1 d . .
H20 H 0.2058(2) 0.0770(3) -0.1367(2) 0.027 Uiso 1 calc R .
C21 C 0.0258(2) -0.1272(3) -0.0301(2) 0.0174(9) Uani 1 d . .
C22 C 0.0148(2) -0.2246(3) -0.0169(2) 0.0185(9) Uani 1 d . .
C22A C -0.0516(2) -0.2750(3) -0.0391(2) 0.0249(10) Uani 1 d . .
H22A H -0.0875(2) -0.2268(3) -0.0452(2) 0.030 Uiso 1 calc R .
H22B H -0.0547(2) -0.3204(3) -0.0066(2) 0.030 Uiso 1 calc R .
C22B C -0.0626(3) -0.3302(4) -0.1001(2) 0.0422(13) Uani 1 d . .
H22C H -0.1052(9) -0.3647(21) -0.1109(9) 0.063 Uiso 1 calc R .
H22D H -0.0263(10) -0.3764(18) -0.0949(6) 0.063 Uiso 1 calc R .
H22E H -0.0635(18) -0.2849(5) -0.1334(4) 0.063 Uiso 1 calc R .
C23 C 0.0751(2) -0.2617(3) 0.0168(2) 0.0202(9) Uani 1 d . .
C23A C 0.0840(2) -0.3623(3) 0.0428(2) 0.0255(10) Uani 1 d . .
H23A H 0.1236(2) -0.3916(3) 0.0358(2) 0.031 Uiso 1 calc R .
H23B H 0.0446(2) -0.4013(3) 0.0201(2) 0.031 Uiso 1 calc R .
C23B C 0.0927(2) -0.3655(3) 0.1122(2) 0.0329(11) Uani 1 d . .
H23C H 0.0972(16) -0.4325(4) 0.1263(4) 0.049 Uiso 1 calc R .
H23D H 0.0536(8) -0.3366(21) 0.1195(3) 0.049 Uiso 1 calc R .
H23E H 0.1327(9) -0.3296(19) 0.1352(3) 0.049 Uiso 1 calc R .
C24 C 0.1224(2) -0.1827(3) 0.0269(2) 0.0197(9) Uani 1 d . .
C25 C 0.1899(2) -0.1856(3) 0.0633(2) 0.0197(9) Uani 1 d . .
C26 C 0.2240(2) -0.1013(3) 0.0883(2) 0.0215(10) Uani 1 d . .
C27 C 0.2814(2) -0.0957(3) 0.1447(2) 0.0219(9) Uani 1 d . .
C27A C 0.3107(2) -0.1737(3) 0.1906(2) 0.0246(10) Uani 1 d . .
H27A H 0.3569(2) -0.1565(3) 0.2153(2) 0.030 Uiso 1 calc R .
H27B H 0.3121(2) -0.2343(3) 0.1681(2) 0.030 Uiso 1 calc R .
C27B C 0.2698(2) -0.1893(4) 0.2343(2) 0.0358(12) Uani 1 d . .
H27C H 0.2915(9) -0.2378(18) 0.2655(10) 0.054 Uiso 1 calc R .
H27D H 0.2250(6) -0.2113(23) 0.2103(3) 0.054 Uiso 1 calc R .
H27E H 0.2665(14) -0.1286(7) 0.2552(12) 0.054 Uiso 1 calc R .
C28A C 0.3520(2) 0.0426(3) 0.2062(2) 0.0270(10) Uani 1 d . .
H28A H 0.3570(2) 0.0071(3) 0.2453(2) 0.032 Uiso 1 calc R .
H28B H 0.3409(2) 0.1102(3) 0.2125(2) 0.032 Uiso 1 calc R .
C28 C 0.2963(2) -0.0006(3) 0.1549(2) 0.0210(10) Uani 1 d . .
C28B C 0.4182(2) 0.0401(4) 0.1926(2) 0.0414(13) Uani 1 d . .
H28C H 0.4536(4) 0.0661(24) 0.2283(7) 0.062 Uiso 1 calc R .
H28D H 0.4145(6) 0.0789(21) 0.1556(10) 0.062 Uiso 1 calc R .
H28E H 0.4288(9) -0.0265(5) 0.1852(16) 0.062 Uiso 1 calc R .
C29 C 0.2502(2) 0.0519(3) 0.1041(2) 0.0213(10) Uani 1 d . .
C30 C 0.2553(2) 0.1479(3) 0.0926(2) 0.0239(10) Uani 1 d . .
H30 H 0.2865(2) 0.1850(3) 0.1238(2) 0.029 Uiso 1 calc R .
C31 C 0.2186(2) 0.1942(3) 0.0393(2) 0.0187(9) Uani 1 d . .
C32 C 0.2293(2) 0.2916(3) 0.0230(2) 0.0253(10) Uani 1 d . .
C32A C 0.2792(2) 0.3600(3) 0.0634(2) 0.0296(11) Uani 1 d . .
H32A H 0.2923(2) 0.4066(3) 0.0364(2) 0.035 Uiso 1 calc R .
H32B H 0.3195(2) 0.3236(3) 0.0869(2) 0.035 Uiso 1 calc R .
C32B C 0.2540(3) 0.4151(4) 0.1091(3) 0.0488(14) Uani 1 d . .
H32C H 0.2890(7) 0.4585(21) 0.1338(13) 0.073 Uiso 1 calc R .
H32D H 0.2421(18) 0.3698(4) 0.1369(12) 0.073 Uiso 1 calc R .
H32E H 0.2146(12) 0.4528(22) 0.0863(3) 0.073 Uiso 1 calc R .
C33A C 0.1732(2) 0.3985(3) -0.0730(2) 0.0279(10) Uani 1 d . .
H33A H 0.1690(2) 0.3827(3) -0.1166(2) 0.033 Uiso 1 calc R .
H33B H 0.2121(2) 0.4416(3) -0.0567(2) 0.033 Uiso 1 calc R .
C33B C 0.1102(2) 0.4518(3) -0.0717(2) 0.0346(11) Uani 1 d . .
H33C H 0.1056(9) 0.5116(12) -0.0955(13) 0.052 Uiso 1 calc R .
H33D H 0.1138(7) 0.4668(21) -0.0285(3) 0.052 Uiso 1 calc R .
H33E H 0.0712(3) 0.4110(10) -0.0901(14) 0.052 Uiso 1 calc R .
C33 C 0.1856(2) 0.3074(3) -0.0352(2) 0.0234(10) Uani 1 d . .
C34 C 0.1479(2) 0.2205(3) -0.0533(2) 0.0206(9) Uani 1 d . .
C35 C 0.0947(2) 0.2087(3) -0.1072(2) 0.0222(10) Uani 1 d . .
H35 H 0.0893(2) 0.2545(3) -0.1395(2) 0.027 Uiso 1 calc R .
C36 C 0.0492(2) 0.1354(3) -0.1172(2) 0.0222(10) Uani 1 d . .
C37 C -0.0137(2) 0.1326(3) -0.1666(2) 0.0255(10) Uani 1 d . .
C37A C -0.0332(2) 0.1999(3) -0.2215(2) 0.0297(11) Uani 1 d . .
H37A H -0.0201(2) 0.2662(3) -0.2066(2) 0.036 Uiso 1 calc R .
H37B H -0.0823(2) 0.1988(3) -0.2406(2) 0.036 Uiso 1 calc R .
C37B C -0.0015(3) 0.1743(4) -0.2705(2) 0.0467(14) Uani 1 d . .
H37C H -0.0151(15) 0.2212(16) -0.3045(9) 0.070 Uiso 1 calc R .
H37D H -0.0160(15) 0.1099(12) -0.2868(13) 0.070 Uiso 1 calc R .
H37E H 0.0471(3) 0.1753(27) -0.2519(5) 0.070 Uiso 1 calc R .
C38 C -0.0488(2) 0.0588(3) -0.1536(2) 0.0243(10) Uani 1 d . .
C38A C -0.1169(2) 0.0250(4) -0.1898(2) 0.0417(13) Uani 1 d . .
H38A H -0.1429(2) 0.0797(4) -0.2133(2) 0.050 Uiso 1 calc R .
H38B H -0.1396(2) 0.0017(4) -0.1605(2) 0.050 Uiso 1 calc R .
C38B C -0.1157(3) -0.0559(5) -0.2353(3) 0.069(2) Uani 1 d . .
H38C H -0.1614(4) -0.0760(25) -0.2578(17) 0.104 Uiso 1 calc R .
H38D H -0.0905(21) -0.1106(14) -0.2121(4) 0.104 Uiso 1 calc R .
H38E H -0.0943(22) -0.0327(12) -0.2650(14) 0.104 Uiso 1 calc R .
C39 C -0.0052(2) 0.0125(3) -0.0986(2) 0.0217(10) Uani 1 d . .
C40 C -0.0200(2) -0.0718(3) -0.0738(2) 0.0228(10) Uani 1 d . .
H40 H -0.0649(2) -0.0932(3) -0.0878(2) 0.027 Uiso 1 calc R .
C41 C 0.2789(2) -0.2941(3) 0.0516(2) 0.0214(9) Uani 1 d . .
H41 H 0.2939(2) -0.3585(3) 0.0522(2) 0.026 Uiso 1 calc R .
C42 C 0.2261(2) -0.2784(3) 0.0701(2) 0.0229(10) Uani 1 d . .
H42 H 0.2106(2) -0.3302(3) 0.0890(2) 0.027 Uiso 1 calc R .

loop_
_atom_type_symbol
_atom_type_description
_atom_type_scat_dispersion_real
_atom_type_scat_dispersion_imag
_atom_type_scat_source
C C 0.0181 0.0091 'International Tables Vol C Tables 4.2.6.8 and 6.1.1.4'
H H 0.0000 0.0000 'International Tables Vol C Tables 4.2.6.8 and 6.1.1.4'
N N 0.0311 0.0180 'International Tables Vol C Tables 4.2.6.8 and 6.1.1.4'
Ni Ni -3.0029 0.5091 'International Tables Vol C Tables 4.2.6.8 and 6.1.1.4'
Cu Cu -1.9646 0.5888 'International Tables Vol C Tables 4.2.6.8 and 6.1.1.4'

loop_
_geom_angle_atom_site_label_1
_geom_angle_atom_site_label_2
_geom_angle_atom_site_label_3
_geom_angle
_geom_angle_site_symmetry_1
_geom_angle_site_symmetry_3
_geom_angle_publ_flag
N1 Zn1 N2 178.74(13) . . ?
N1 Zn1 N3 91.03(13) . . ?
N2 Zn1 N3 88.57(13) . . ?
N1 Zn1 N4 89.13(13) . . ?
N2 Zn1 N4 91.24(13) . . ?
N3 Zn1 N4 178.78(13) . . ?
N8 Ni1 N7 88.90(14) . . ?
N8 Ni1 N6 179.52(14) . . ?
N7 Ni1 N6 90.91(14) . . ?
N8 Ni1 N5 90.69(14) . . ?
N7 Ni1 N5 177.84(14) . . ?
N6 Ni1 N5 89.49(14) . . ?
C1 N1 C4 106.8(3) . . ?
C1 N1 Zn1 125.3(3) . . ?
C4 N1 Zn1 127.7(3) . . ?
N1 C1 C20 125.4(4) . . ?
N1 C1 C2 110.6(3) . . ?
C20 C1 C2 124.0(4) . . ?
C14 N2 C11 106.1(3) . . ?
C14 N2 Zn1 127.8(3) . . ?
C11 N2 Zn1 126.0(3) . . ?
C3 C2 C1 106.6(3) . . ?
C3 C2 C2A 129.4(4) . . ?
C1 C2 C2A 123.9(4) . . ?
C2 C2A C2B 112.9(4) . . ?
C16 N3 C19 106.4(3) . . ?
C16 N3 Zn1 127.3(3) . . ?
C19 N3 Zn1 125.8(3) . . ?
C2 C3 C4 106.2(3) . . ?
C2 C3 C3A 123.7(4) . . ?
C4 C3 C3A 129.3(4) . . ?
C3B C3A C3 112.4(4) . . ?
C9 N4 C6 107.5(3) . . ?
C9 N4 Zn1 124.4(3) . . ?
C6 N4 Zn1 127.8(3) . . ?
N1 C4 C5 125.0(3) . . ?
N1 C4 C3 109.6(4) . . ?
C5 C4 C3 125.4(3) . . ?
C34 N5 C31 104.4(3) . . ?
C34 N5 Ni1 128.5(3) . . ?
C31 N5 Ni1 127.1(3) . . ?
C6 C5 C4 124.7(4) . . ?
C6 C5 C41 116.5(4) . . ?
C4 C5 C41 118.1(4) . . ?
N4 C6 C5 124.2(4) . . ?
N4 C6 C7 108.2(3) . . ?
C5 C6 C7 127.6(4) . . ?
C39 N6 C36 104.4(3) . . ?
C39 N6 Ni1 127.6(3) . . ?
C36 N6 Ni1 128.0(3) . . ?
C24 N7 C21 104.2(3) . . ?
C24 N7 Ni1 128.9(3) . . ?
C21 N7 Ni1 126.8(3) . . ?
C8 C7 C6 106.1(3) . . ?
C8 C7 C7A 123.1(4) . . ?
C6 C7 C7A 130.6(4) . . ?
C7 C7A C7B 111.9(4) . . ?
C26 N8 C29 105.0(3) . . ?
C26 N8 Ni1 128.1(3) . . ?
C29 N8 Ni1 126.9(3) . . ?
C7 C8 C9 107.5(4) . . ?
C7 C8 C8A 127.7(4) . . ?
C9 C8 C8A 124.6(4) . . ?
C8 C8A C8B 112.1(4) . . ?
N4 C9 C10 125.8(4) . . ?
N4 C9 C8 110.6(4) . . ?
C10 C9 C8 123.4(4) . . ?
C11 C10 C9 127.9(4) . . ?
N2 C11 C10 124.3(4) . . ?
N2 C11 C12 110.9(4) . . ?
C10 C11 C12 124.8(4) . . ?
C13 C12 C11 106.0(4) . . ?
C13 C12 C12A 129.3(4) . . ?
C11 C12 C12A 124.7(4) . . ?
C12 C12A C12B 112.4(3) . . ?
C12 C13 C14 106.8(4) . . ?
C12 C13 C13A 127.7(4) . . ?
C14 C13 C13A 125.3(4) . . ?
C13 C13A C13B 111.6(4) . . ?
N2 C14 C15 125.0(4) . . ?
N2 C14 C13 110.2(4) . . ?
C15 C14 C13 124.7(4) . . ?
C14 C15 C16 126.1(4) . . ?
N3 C16 C15 124.8(4) . . ?
N3 C16 C17 110.2(4) . . ?
C15 C16 C17 124.9(4) . . ?
C18 C17 C16 106.1(4) . . ?
C18 C17 C17A 129.5(4) . . ?
C16 C17 C17A 124.4(4) . . ?
C17 C17A C17B 112.8(4) . . ?
C18 C18A C18B 112.7(4) . . ?
C17 C18 C19 107.0(4) . . ?
C17 C18 C18A 127.7(4) . . ?
C19 C18 C18A 125.2(4) . . ?
N3 C19 C20 123.6(4) . . ?
N3 C19 C18 110.3(4) . . ?
C20 C19 C18 126.1(4) . . ?
C19 C20 C1 128.3(4) . . ?
C40 C21 N7 123.7(4) . . ?
C40 C21 C22 123.9(4) . . ?
N7 C21 C22 111.7(4) . . ?
C23 C22 C21 106.9(4) . . ?
C23 C22 C22A 128.2(4) . . ?
C21 C22 C22A 124.8(4) . . ?
C22 C22A C22B 113.0(3) . . ?
C22 C23 C24 106.1(4) . . ?
C22 C23 C23A 123.3(4) . . ?
C24 C23 C23A 130.2(4) . . ?
C23 C23A C23B 113.0(4) . . ?
N7 C24 C25 122.7(4) . . ?
N7 C24 C23 110.9(3) . . ?
C25 C24 C23 126.3(4) . . ?
C26 C25 C24 120.8(4) . . ?
C26 C25 C42 120.3(4) . . ?
C24 C25 C42 118.8(4) . . ?
N8 C26 C25 123.9(4) . . ?
N8 C26 C27 110.7(4) . . ?
C25 C26 C27 125.3(4) . . ?
C28 C27 C26 106.4(4) . . ?
C28 C27 C27A 124.4(4) . . ?
C26 C27 C27A 128.1(4) . . ?
C27 C27A C27B 111.1(4) . . ?
C28 C28A C28B 112.3(4) . . ?
C27 C28 C29 107.1(4) . . ?
C27 C28 C28A 127.3(4) . . ?
C29 C28 C28A 125.5(4) . . ?
C30 C29 N8 124.5(4) . . ?
C30 C29 C28 124.6(4) . . ?
N8 C29 C28 110.6(4) . . ?
C31 C30 C29 124.6(4) . . ?
C30 C31 N5 123.8(4) . . ?
C30 C31 C32 125.1(4) . . ?
N5 C31 C32 111.0(4) . . ?
C33 C32 C31 106.6(4) . . ?
C33 C32 C32A 128.0(4) . . ?
C31 C32 C32A 125.4(4) . . ?
C32 C32A C32B 113.9(4) . . ?
C33 C33A C33B 113.0(4) . . ?
C32 C33 C34 106.5(4) . . ?
C32 C33 C33A 128.8(4) . . ?
C34 C33 C33A 124.6(4) . . ?
N5 C34 C35 123.2(4) . . ?
N5 C34 C33 111.5(3) . . ?
C35 C34 C33 125.1(4) . . ?
C36 C35 C34 124.5(4) . . ?
C35 C36 N6 123.7(4) . . ?
C35 C36 C37 125.1(4) . . ?
N6 C36 C37 110.9(4) . . ?
C38 C37 C36 106.6(4) . . ?
C38 C37 C37A 128.8(4) . . ?
C36 C37 C37A 124.6(4) . . ?
C37 C37A C37B 113.1(4) . . ?
C37 C38 C39 106.4(4) . . ?
C37 C38 C38A 128.5(4) . . ?
C39 C38 C38A 125.0(4) . . ?
C38 C38A C38B 112.3(5) . . ?
N6 C39 C40 123.9(4) . . ?
N6 C39 C38 111.6(4) . . ?
C40 C39 C38 124.4(4) . . ?
C39 C40 C21 124.6(4) . . ?
C42 C41 C5 125.2(4) . . ?
C41 C42 C25 124.6(4) . . ?

loop_
_geom_bond_atom_site_label_1
_geom_bond_atom_site_label_2
_geom_bond_distance
_geom_bond_site_symmetry_2
_geom_bond_publ_flag
Zn1 N1 2.034(3) . ?
Zn1 N2 2.041(3) . ?
Zn1 N3 2.051(3) . ?
Zn1 N4 2.057(4) . ?
Ni1 N8 1.911(3) . ?
Ni1 N7 1.926(3) . ?
Ni1 N6 1.929(3) . ?
Ni1 N5 1.942(3) . ?
N1 C1 1.359(5) . ?
N1 C4 1.362(5) . ?
C1 C20 1.392(6) . ?
C1 C2 1.442(6) . ?
N2 C14 1.365(5) . ?
N2 C11 1.366(5) . ?
C2 C3 1.363(6) . ?
C2 C2A 1.501(6) . ?
C2B C2A 1.533(6) . ?
N3 C16 1.367(5) . ?
N3 C19 1.374(5) . ?
C3 C4 1.465(6) . ?
C3 C3A 1.514(6) . ?
C3A C3B 1.500(7) . ?
N4 C9 1.364(5) . ?
N4 C6 1.386(5) . ?
C4 C5 1.437(6) . ?
N5 C34 1.382(5) . ?
N5 C31 1.383(5) . ?
C5 C6 1.401(6) . ?
C5 C41 1.486(6) . ?
C6 C7 1.481(6) . ?
N6 C39 1.367(6) . ?
N6 C36 1.389(5) . ?
N7 C24 1.377(5) . ?
N7 C21 1.387(5) . ?
C7 C8 1.374(6) . ?
C7 C7A 1.497(6) . ?
C7A C7B 1.536(6) . ?
N8 C26 1.386(6) . ?
N8 C29 1.389(5) . ?
C8 C9 1.427(6) . ?
C8 C8A 1.502(6) . ?
C8A C8B 1.525(6) . ?
C9 C10 1.389(6) . ?
C10 C11 1.388(6) . ?
C11 C12 1.449(6) . ?
C12 C13 1.365(6) . ?
C12 C12A 1.492(6) . ?
C12A C12B 1.527(6) . ?
C13 C14 1.453(6) . ?
C13 C13A 1.503(6) . ?
C13A C13B 1.533(7) . ?
C14 C15 1.383(6) . ?
C15 C16 1.391(6) . ?
C16 C17 1.461(6) . ?
C17 C18 1.368(6) . ?
C17 C17A 1.499(6) . ?
C17A C17B 1.520(6) . ?
C18A C18 1.494(6) . ?
C18A C18B 1.536(6) . ?
C18 C19 1.445(6) . ?
C19 C20 1.388(6) . ?
C21 C40 1.380(6) . ?
C21 C22 1.422(6) . ?
C22 C23 1.362(6) . ?
C22 C22A 1.507(6) . ?
C22A C22B 1.533(6) . ?
C23 C24 1.455(6) . ?
C23 C23A 1.508(6) . ?
C23A C23B 1.524(6) . ?
C24 C25 1.405(6) . ?
C25 C26 1.399(6) . ?
C25 C42 1.484(6) . ?
C26 C27 1.457(6) . ?
C27 C28 1.363(6) . ?
C27 C27A 1.494(6) . ?
C27A C27B 1.527(6) . ?
C28A C28 1.494(6) . ?
C28A C28B 1.529(6) . ?
C28 C29 1.447(6) . ?
C29 C30 1.372(6) . ?
C30 C31 1.371(6) . ?
C31 C32 1.441(6) . ?
C32 C33 1.367(6) . ?
C32 C32A 1.496(6) . ?
C32A C32B 1.518(7) . ?
C33A C33 1.505(6) . ?
C33A C33B 1.535(7) . ?
C33 C34 1.434(6) . ?
C34 C35 1.382(6) . ?
C35 C36 1.371(6) . ?
C36 C37 1.441(6) . ?
C37 C38 1.355(6) . ?
C37 C37A 1.505(6) . ?
C37A C37B 1.514(7) . ?
C38 C39 1.445(6) . ?
C38 C38A 1.490(6) . ?
C38A C38B 1.532(9) . ?
C39 C40 1.380(6) . ?
C41 C42 1.333(6) . ?
